data_4109327
loop_
_publ_author_name
'Mader, Elizabeth A.'
'Davidson, Ernest R.'
'Mayer, James M.'

_publ_section_title
;
 Large Ground-State Entropy Changes for Hydrogen Atom Transfer Reactions
 of Iron Complexes
;
_journal_coden_ASTM JACSAT
_journal_issue 16
_journal_name_full 'Journal of the American Chemical Society'
_journal_page_first 5153
_journal_page_last 5166
_journal_paper_doi 10.1021/ja0686918
_journal_volume 129
_journal_year 2007
_chemical_formula_sum 'C9 H19.67 N O1.33'
_chemical_formula_weight 163.26
_chemical_name_common TEMPOH
_chemical_name_systematic TEMPOH
_space_group_IT_number 2
_symmetry_cell_setting triclinic
_symmetry_space_group_name_Hall '-P 1'
_symmetry_space_group_name_H-M 'P -1'
_atom_sites_solution_hydrogens geom
_atom_sites_solution_primary direct
_atom_sites_solution_secondary difmap
_audit_creation_method SHELXL-97
_cell_angle_alpha 75.343(2)
_cell_angle_beta 78.788(2)
_cell_angle_gamma 78.105(3)
_cell_formula_units_Z 6
_cell_length_a 8.1380(4)
_cell_length_b 12.3840(8)
_cell_length_c 16.0280(10)
_cell_measurement_reflns_used 279
_cell_measurement_temperature 130(2)
_cell_volume 1511.82(16)
_computing_cell_refinement 'HKL Scalepack (Otwinowski & Minor 1997)'
_computing_data_collection KappaCCD
_computing_data_reduction HKL-2000
_computing_molecular_graphics 'maXus, Zortep'
_computing_publication_material 'SHELXL-97 (Sheldrick, 1997)'
_computing_structure_refinement 'SHELXL-97 (Sheldrick, 1997)'
_computing_structure_solution SIR97
_diffrn_ambient_temperature 130(2)
_diffrn_measured_fraction_theta_full 0.997
_diffrn_measured_fraction_theta_max 0.826
_diffrn_measurement_device_type 'Nonius KappaCCD'
_diffrn_measurement_method '\f and \w scans'
_diffrn_radiation_monochromator graphite
_diffrn_radiation_source 'fine-focus sealed tube'
_diffrn_radiation_type MoK\a
_diffrn_radiation_wavelength 0.71073
_diffrn_reflns_av_R_equivalents 0.0649
_diffrn_reflns_av_sigmaI/netI 0.1334
_diffrn_reflns_limit_h_max 10
_diffrn_reflns_limit_h_min -10
_diffrn_reflns_limit_k_max 16
_diffrn_reflns_limit_k_min -13
_diffrn_reflns_limit_l_max 21
_diffrn_reflns_limit_l_min -17
_diffrn_reflns_number 8656
_diffrn_reflns_theta_full 25.00
_diffrn_reflns_theta_max 28.27
_diffrn_reflns_theta_min 3.34
_exptl_absorpt_coefficient_mu 0.071
_exptl_absorpt_correction_T_max 0.9832
_exptl_absorpt_correction_T_min 0.9668
_exptl_absorpt_correction_type multi-scan
_exptl_absorpt_process_details HKL-2000
_exptl_crystal_colour colorless
_exptl_crystal_density_diffrn 1.076
_exptl_crystal_description prism
_exptl_crystal_F_000 548
_exptl_crystal_size_max 0.48
_exptl_crystal_size_mid 0.24
_exptl_crystal_size_min 0.24
_refine_diff_density_max 0.228
_refine_diff_density_min -0.228
_refine_diff_density_rms 0.051
_refine_ls_extinction_method none
_refine_ls_goodness_of_fit_ref 1.000
_refine_ls_hydrogen_treatment mixed
_refine_ls_matrix_type full
_refine_ls_number_parameters 336
_refine_ls_number_reflns 6206
_refine_ls_number_restraints 0
_refine_ls_restrained_S_all 1.000
_refine_ls_R_factor_all 0.1321
_refine_ls_R_factor_gt 0.0633
_refine_ls_shift/su_max 0.000
_refine_ls_shift/su_mean 0.000
_refine_ls_structure_factor_coef Fsqd
_refine_ls_weighting_details 'calc w=1/[\s^2^(Fo^2^)+(0.0450P)^2^+0.0000P] where P=(Fo^2^+2Fc^2^)/3'
_refine_ls_weighting_scheme calc
_refine_ls_wR_factor_gt 0.1208
_refine_ls_wR_factor_ref 0.1407
_reflns_number_gt 3385
_reflns_number_total 6206
_reflns_threshold_expression >2sigma(I)
_cod_data_source_file ja0686918si20061204_054249.cif
_cod_data_source_block shelxl
_cod_original_cell_volume 1511.82(15)
_cod_database_code 4109327

loop_
_symmetry_equiv_pos_as_xyz
'x, y, z'
'-x, -y, -z'

loop_
_atom_site_label
_atom_site_type_symbol
_atom_site_fract_x
_atom_site_fract_y
_atom_site_fract_z
_atom_site_U_iso_or_equiv
_atom_site_adp_type
_atom_site_occupancy
_atom_site_symmetry_multiplicity
_atom_site_calc_flag
_atom_site_refinement_flags
O1 O 0.08233(17) 0.42510(11) 0.21940(10) 0.0251(4) Uani 1 1 d .
H1 H 0.104(3) 0.4011(19) 0.2734(15) 0.038 Uiso 1 1 d .
O2 O 0.14618(17) 0.28117(12) 0.10084(10) 0.0250(4) Uani 1 1 d .
H2 H 0.124(3) 0.3297(19) 0.1355(16) 0.037 Uiso 1 1 d .
N3 N 0.18853(19) 0.29645(13) 0.48026(11) 0.0201(4) Uani 1 1 d .
O3 O 0.1571(2) 0.36568(13) 0.39547(10) 0.0335(4) Uani 1 1 d .
H3 H 0.102(3) 0.425(2) 0.4091(17) 0.050 Uiso 1 1 d .
N2 N 0.22439(19) 0.18222(13) 0.16031(11) 0.0213(4) Uani 1 1 d .
N1 N 0.00115(18) 0.54123(13) 0.22027(11) 0.0189(4) Uani 1 1 d .
C1 C -0.1767(2) 0.55253(16) 0.20336(13) 0.0208(5) Uani 1 1 d .
C25 C 0.3754(2) 0.27993(17) 0.48070(14) 0.0224(5) Uani 1 1 d .
C9 C 0.1642(3) 0.59891(18) 0.06636(14) 0.0293(5) Uani 1 1 d .
H9A H 0.1924 0.5177 0.0677 0.044 Uiso 1 1 calc R
H9B H 0.2628 0.6352 0.0373 0.044 Uiso 1 1 calc R
H9C H 0.0683 0.6325 0.0343 0.044 Uiso 1 1 calc R
C2 C -0.2558(2) 0.67595(17) 0.20321(14) 0.0249(5) Uani 1 1 d .
H2A H -0.3717 0.6900 0.1880 0.030 Uiso 1 1 calc R
H2B H -0.2661 0.6884 0.2628 0.030 Uiso 1 1 calc R
C11 C 0.1228(3) 0.09121(17) 0.17182(14) 0.0254(5) Uani 1 1 d .
C5 C 0.1160(2) 0.61645(16) 0.15970(14) 0.0224(5) Uani 1 1 d .
C15 C 0.4091(2) 0.16389(17) 0.12663(14) 0.0243(5) Uani 1 1 d .
C12 C 0.2130(3) -0.01459(17) 0.22949(15) 0.0321(6) Uani 1 1 d .
H12A H 0.2008 -0.0019 0.2891 0.039 Uiso 1 1 calc R
H12B H 0.1564 -0.0796 0.2333 0.039 Uiso 1 1 calc R
C7 C -0.1967(2) 0.52102(17) 0.11955(14) 0.0254(5) Uani 1 1 d .
H7A H -0.1626 0.5796 0.0689 0.038 Uiso 1 1 calc R
H7B H -0.3156 0.5150 0.1214 0.038 Uiso 1 1 calc R
H7C H -0.1246 0.4483 0.1149 0.038 Uiso 1 1 calc R
C22 C 0.1469(3) 0.12109(18) 0.58332(14) 0.0294(5) Uani 1 1 d .
H22A H 0.0881 0.1614 0.6297 0.035 Uiso 1 1 calc R
H22B H 0.1019 0.0496 0.5943 0.035 Uiso 1 1 calc R
C24 C 0.4074(3) 0.20180(19) 0.56905(14) 0.0298(5) Uani 1 1 d .
H24A H 0.5314 0.1825 0.5700 0.036 Uiso 1 1 calc R
H24B H 0.3569 0.2433 0.6157 0.036 Uiso 1 1 calc R
C4 C 0.0261(3) 0.73754(17) 0.16093(15) 0.0280(5) Uani 1 1 d .
H4A H 0.0229 0.7520 0.2193 0.034 Uiso 1 1 calc R
H4B H 0.0925 0.7911 0.1177 0.034 Uiso 1 1 calc R
C26 C 0.1629(3) 0.12655(19) 0.42324(16) 0.0335(6) Uani 1 1 d .
H26A H 0.1679 0.1789 0.3659 0.050 Uiso 1 1 calc R
H26B H 0.0811 0.0764 0.4282 0.050 Uiso 1 1 calc R
H26C H 0.2755 0.0812 0.4298 0.050 Uiso 1 1 calc R
C16 C 0.0938(3) 0.06478(19) 0.08747(15) 0.0359(6) Uani 1 1 d .
H16A H 0.0531 0.1354 0.0477 0.054 Uiso 1 1 calc R
H16B H 0.0090 0.0145 0.1016 0.054 Uiso 1 1 calc R
H16C H 0.2009 0.0277 0.0594 0.054 Uiso 1 1 calc R
C29 C 0.4157(3) 0.39585(19) 0.47837(17) 0.0383(6) Uani 1 1 d .
H29A H 0.3975 0.4468 0.4220 0.057 Uiso 1 1 calc R
H29B H 0.5344 0.3880 0.4862 0.057 Uiso 1 1 calc R
H29C H 0.3411 0.4272 0.5254 0.057 Uiso 1 1 calc R
C28 C 0.4887(2) 0.23520(18) 0.40427(14) 0.0298(5) Uani 1 1 d .
H28A H 0.4814 0.1553 0.4112 0.045 Uiso 1 1 calc R
H28B H 0.6066 0.2427 0.4034 0.045 Uiso 1 1 calc R
H28C H 0.4504 0.2790 0.3494 0.045 Uiso 1 1 calc R
C8 C 0.2797(2) 0.59492(19) 0.19968(15) 0.0324(6) Uani 1 1 d .
H8A H 0.2509 0.5984 0.2613 0.049 Uiso 1 1 calc R
H8B H 0.3495 0.6527 0.1685 0.049 Uiso 1 1 calc R
H8C H 0.3433 0.5199 0.1948 0.049 Uiso 1 1 calc R
C23 C 0.3351(3) 0.09365(18) 0.58873(15) 0.0334(6) Uani 1 1 d .
H23A H 0.3534 0.0495 0.6479 0.040 Uiso 1 1 calc R
H23B H 0.3938 0.0472 0.5463 0.040 Uiso 1 1 calc R
C17 C -0.0514(3) 0.13008(19) 0.22136(15) 0.0333(6) Uani 1 1 d .
H17A H -0.0365 0.1505 0.2743 0.050 Uiso 1 1 calc R
H17B H -0.1183 0.0686 0.2373 0.050 Uiso 1 1 calc R
H17C H -0.1109 0.1961 0.1841 0.050 Uiso 1 1 calc R
C21 C 0.1071(2) 0.19410(17) 0.49487(14) 0.0244(5) Uani 1 1 d .
C14 C 0.4872(3) 0.05616(17) 0.18661(15) 0.0329(6) Uani 1 1 d .
H14A H 0.6088 0.0368 0.1633 0.040 Uiso 1 1 calc R
H14B H 0.4804 0.0711 0.2451 0.040 Uiso 1 1 calc R
C19 C 0.4787(3) 0.26437(18) 0.13824(15) 0.0323(6) Uani 1 1 d .
H19A H 0.4371 0.3330 0.0969 0.048 Uiso 1 1 calc R
H19B H 0.6031 0.2493 0.1273 0.048 Uiso 1 1 calc R
H19C H 0.4404 0.2749 0.1979 0.048 Uiso 1 1 calc R
C13 C 0.4003(3) -0.04419(18) 0.19563(15) 0.0360(6) Uani 1 1 d .
H13A H 0.4529 -0.1105 0.2366 0.043 Uiso 1 1 calc R
H13B H 0.4141 -0.0639 0.1383 0.043 Uiso 1 1 calc R
C3 C -0.1548(3) 0.75996(17) 0.14025(15) 0.0312(6) Uani 1 1 d .
H3A H -0.2094 0.8378 0.1449 0.037 Uiso 1 1 calc R
H3B H -0.1523 0.7531 0.0798 0.037 Uiso 1 1 calc R
C18 C 0.4561(3) 0.15765(18) 0.03040(14) 0.0312(6) Uani 1 1 d .
H18A H 0.4247 0.0890 0.0225 0.047 Uiso 1 1 calc R
H18B H 0.5787 0.1557 0.0126 0.047 Uiso 1 1 calc R
H18C H 0.3949 0.2243 -0.0054 0.047 Uiso 1 1 calc R
C6 C -0.2663(3) 0.47498(19) 0.28067(15) 0.0324(6) Uani 1 1 d .
H6A H -0.2250 0.3960 0.2769 0.049 Uiso 1 1 calc R
H6B H -0.3890 0.4926 0.2797 0.049 Uiso 1 1 calc R
H6C H -0.2424 0.4865 0.3351 0.049 Uiso 1 1 calc R
C27 C -0.0839(3) 0.2348(2) 0.50094(18) 0.0426(7) Uani 1 1 d .
H27A H -0.1205 0.2829 0.5434 0.064 Uiso 1 1 calc R
H27B H -0.1431 0.1694 0.5197 0.064 Uiso 1 1 calc R
H27C H -0.1109 0.2783 0.4437 0.064 Uiso 1 1 calc R
O4 O 0.0108(2) 0.57728(13) 0.39541(12) 0.0336(4) Uani 1 1 d .
H4X H -0.075(3) 0.615(2) 0.4362(19) 0.070(9) Uiso 1 1 d .
H4Y H -0.012(3) 0.584(2) 0.339(2) 0.075(10) Uiso 1 1 d .

loop_
_atom_site_aniso_label
_atom_site_aniso_U_11
_atom_site_aniso_U_22
_atom_site_aniso_U_33
_atom_site_aniso_U_23
_atom_site_aniso_U_13
_atom_site_aniso_U_12
O1 0.0335(8) 0.0180(7) 0.0234(9) -0.0050(6) -0.0098(7) 0.0024(6)
O2 0.0305(8) 0.0198(8) 0.0239(9) -0.0018(6) -0.0104(7) -0.0002(6)
N3 0.0243(9) 0.0173(9) 0.0180(10) -0.0003(7) -0.0066(7) -0.0032(7)
O3 0.0521(10) 0.0230(8) 0.0219(9) -0.0020(7) -0.0120(8) 0.0043(7)
N2 0.0226(9) 0.0184(9) 0.0203(10) 0.0010(7) -0.0070(7) -0.0003(7)
N1 0.0202(8) 0.0156(8) 0.0200(10) -0.0037(7) -0.0040(7) -0.0009(7)
C1 0.0175(10) 0.0274(11) 0.0185(12) -0.0047(9) -0.0052(9) -0.0040(9)
C25 0.0201(10) 0.0246(11) 0.0242(13) -0.0077(10) 0.0001(9) -0.0084(9)
C9 0.0292(11) 0.0324(12) 0.0246(14) -0.0030(10) 0.0015(10) -0.0106(10)
C2 0.0223(11) 0.0287(12) 0.0239(13) -0.0101(10) -0.0048(9) 0.0021(9)
C11 0.0335(12) 0.0220(11) 0.0217(13) -0.0013(10) -0.0057(10) -0.0096(9)
C5 0.0233(10) 0.0232(11) 0.0208(12) -0.0019(9) -0.0025(9) -0.0084(9)
C15 0.0239(11) 0.0256(11) 0.0223(13) -0.0044(10) -0.0036(9) -0.0025(9)
C12 0.0513(14) 0.0215(11) 0.0234(13) -0.0027(10) -0.0049(11) -0.0090(10)
C7 0.0239(11) 0.0277(11) 0.0266(13) -0.0076(10) -0.0085(9) -0.0027(9)
C22 0.0367(12) 0.0236(11) 0.0265(14) -0.0025(10) 0.0021(10) -0.0121(10)
C24 0.0233(11) 0.0428(14) 0.0257(13) -0.0126(11) -0.0080(10) -0.0006(10)
C4 0.0366(12) 0.0202(11) 0.0282(14) -0.0030(10) -0.0052(10) -0.0098(9)
C26 0.0388(12) 0.0303(12) 0.0385(15) -0.0115(11) -0.0097(11) -0.0129(10)
C16 0.0550(15) 0.0297(12) 0.0287(14) -0.0040(11) -0.0113(12) -0.0184(11)
C29 0.0379(13) 0.0413(14) 0.0419(16) -0.0189(12) 0.0089(12) -0.0226(11)
C28 0.0275(11) 0.0311(12) 0.0304(14) -0.0083(10) 0.0035(10) -0.0095(10)
C8 0.0237(11) 0.0419(14) 0.0338(15) -0.0068(11) -0.0061(10) -0.0107(10)
C23 0.0399(13) 0.0306(12) 0.0223(13) 0.0007(10) -0.0066(10) 0.0041(11)
C17 0.0296(12) 0.0391(13) 0.0318(15) -0.0028(11) -0.0061(11) -0.0117(10)
C21 0.0235(11) 0.0246(11) 0.0289(13) -0.0071(10) -0.0066(10) -0.0087(9)
C14 0.0319(12) 0.0313(13) 0.0302(14) -0.0043(11) -0.0073(11) 0.0060(10)
C19 0.0274(11) 0.0381(13) 0.0330(15) -0.0073(11) -0.0077(10) -0.0071(10)
C13 0.0494(14) 0.0238(12) 0.0256(14) -0.0013(10) -0.0046(11) 0.0084(11)
C3 0.0381(13) 0.0209(11) 0.0342(15) -0.0064(10) -0.0117(11) 0.0023(10)
C18 0.0341(12) 0.0313(12) 0.0253(14) -0.0067(10) 0.0015(10) -0.0038(10)
C6 0.0288(11) 0.0379(13) 0.0305(14) -0.0044(11) -0.0025(10) -0.0112(10)
C27 0.0242(12) 0.0516(16) 0.0590(19) -0.0194(14) -0.0124(12) -0.0070(11)
O4 0.0427(10) 0.0324(9) 0.0233(10) -0.0093(8) -0.0113(8) 0.0088(7)

loop_
_atom_type_symbol
_atom_type_description
_atom_type_scat_dispersion_real
_atom_type_scat_dispersion_imag
_atom_type_scat_source
C C 0.0033 0.0016 'International Tables Vol C Tables 4.2.6.8 and 6.1.1.4'
H H 0.0000 0.0000 'International Tables Vol C Tables 4.2.6.8 and 6.1.1.4'
N N 0.0061 0.0033 'International Tables Vol C Tables 4.2.6.8 and 6.1.1.4'
O O 0.0106 0.0060 'International Tables Vol C Tables 4.2.6.8 and 6.1.1.4'

loop_
_geom_angle_atom_site_label_1
_geom_angle_atom_site_label_2
_geom_angle_atom_site_label_3
_geom_angle
N1 O1 H1 100.6(15)
N2 O2 H2 98.3(14)
O3 N3 C25 106.79(15)
O3 N3 C21 107.03(14)
C25 N3 C21 118.41(14)
N3 O3 H3 101.0(18)
O2 N2 C11 106.92(13)
O2 N2 C15 107.00(14)
C11 N2 C15 120.26(16)
O1 N1 C5 107.00(13)
O1 N1 C1 107.04(14)
C5 N1 C1 119.03(14)
N1 C1 C6 106.56(15)
N1 C1 C2 105.22(15)
C6 C1 C2 109.49(17)
N1 C1 C7 116.42(16)
C6 C1 C7 108.03(17)
C2 C1 C7 110.91(16)
N3 C25 C29 106.16(15)
N3 C25 C28 115.77(17)
C29 C25 C28 108.33(17)
N3 C25 C24 106.05(16)
C29 C25 C24 108.23(18)
C28 C25 C24 111.94(16)
C5 C9 H9A 109.5
C5 C9 H9B 109.5
H9A C9 H9B 109.5
C5 C9 H9C 109.5
H9A C9 H9C 109.5
H9B C9 H9C 109.5
C3 C2 C1 113.46(17)
C3 C2 H2A 108.9
C1 C2 H2A 108.9
C3 C2 H2B 108.9
C1 C2 H2B 108.9
H2A C2 H2B 107.7
N2 C11 C17 106.35(17)
N2 C11 C12 106.44(16)
C17 C11 C12 109.17(18)
N2 C11 C16 116.04(17)
C17 C11 C16 107.74(17)
C12 C11 C16 110.87(18)
N1 C5 C9 116.08(17)
N1 C5 C4 105.75(15)
C9 C5 C4 111.10(17)
N1 C5 C8 106.75(16)
C9 C5 C8 108.18(16)
C4 C5 C8 108.72(17)
N2 C15 C14 106.27(16)
N2 C15 C18 115.81(16)
C14 C15 C18 111.71(17)
N2 C15 C19 106.36(16)
C14 C15 C19 108.49(17)
C18 C15 C19 107.89(17)
C13 C12 C11 113.25(18)
C13 C12 H12A 108.9
C11 C12 H12A 108.9
C13 C12 H12B 108.9
C11 C12 H12B 108.9
H12A C12 H12B 107.7
C1 C7 H7A 109.5
C1 C7 H7B 109.5
H7A C7 H7B 109.5
C1 C7 H7C 109.5
H7A C7 H7C 109.5
H7B C7 H7C 109.5
C23 C22 C21 112.99(17)
C23 C22 H22A 109.0
C21 C22 H22A 109.0
C23 C22 H22B 109.0
C21 C22 H22B 109.0
H22A C22 H22B 107.8
C23 C24 C25 113.70(17)
C23 C24 H24A 108.8
C25 C24 H24A 108.8
C23 C24 H24B 108.8
C25 C24 H24B 108.8
H24A C24 H24B 107.7
C3 C4 C5 112.85(17)
C3 C4 H4A 109.0
C5 C4 H4A 109.0
C3 C4 H4B 109.0
C5 C4 H4B 109.0
H4A C4 H4B 107.8
C21 C26 H26A 109.5
C21 C26 H26B 109.5
H26A C26 H26B 109.5
C21 C26 H26C 109.5
H26A C26 H26C 109.5
H26B C26 H26C 109.5
C11 C16 H16A 109.5
C11 C16 H16B 109.5
H16A C16 H16B 109.5
C11 C16 H16C 109.5
H16A C16 H16C 109.5
H16B C16 H16C 109.5
C25 C29 H29A 109.5
C25 C29 H29B 109.5
H29A C29 H29B 109.5
C25 C29 H29C 109.5
H29A C29 H29C 109.5
H29B C29 H29C 109.5
C25 C28 H28A 109.5
C25 C28 H28B 109.5
H28A C28 H28B 109.5
C25 C28 H28C 109.5
H28A C28 H28C 109.5
H28B C28 H28C 109.5
C5 C8 H8A 109.5
C5 C8 H8B 109.5
H8A C8 H8B 109.5
C5 C8 H8C 109.5
H8A C8 H8C 109.5
H8B C8 H8C 109.5
C24 C23 C22 109.78(16)
C24 C23 H23A 109.7
C22 C23 H23A 109.7
C24 C23 H23B 109.7
C22 C23 H23B 109.7
H23A C23 H23B 108.2
C11 C17 H17A 109.5
C11 C17 H17B 109.5
H17A C17 H17B 109.5
C11 C17 H17C 109.5
H17A C17 H17C 109.5
H17B C17 H17C 109.5
N3 C21 C27 107.00(16)
N3 C21 C22 105.87(16)
C27 C21 C22 109.08(18)
N3 C21 C26 115.11(18)
C27 C21 C26 108.37(17)
C22 C21 C26 111.21(17)
C13 C14 C15 113.17(17)
C13 C14 H14A 108.9
C15 C14 H14A 108.9
C13 C14 H14B 108.9
C15 C14 H14B 108.9
H14A C14 H14B 107.8
C15 C19 H19A 109.5
C15 C19 H19B 109.5
H19A C19 H19B 109.5
C15 C19 H19C 109.5
H19A C19 H19C 109.5
H19B C19 H19C 109.5
C14 C13 C12 109.39(17)
C14 C13 H13A 109.8
C12 C13 H13A 109.8
C14 C13 H13B 109.8
C12 C13 H13B 109.8
H13A C13 H13B 108.2
C2 C3 C4 109.74(16)
C2 C3 H3A 109.7
C4 C3 H3A 109.7
C2 C3 H3B 109.7
C4 C3 H3B 109.7
H3A C3 H3B 108.2
C15 C18 H18A 109.5
C15 C18 H18B 109.5
H18A C18 H18B 109.5
C15 C18 H18C 109.5
H18A C18 H18C 109.5
H18B C18 H18C 109.5
C1 C6 H6A 109.5
C1 C6 H6B 109.5
H6A C6 H6B 109.5
C1 C6 H6C 109.5
H6A C6 H6C 109.5
H6B C6 H6C 109.5
C21 C27 H27A 109.5
C21 C27 H27B 109.5
H27A C27 H27B 109.5
C21 C27 H27C 109.5
H27A C27 H27C 109.5
H27B C27 H27C 109.5
H4X O4 H4Y 119(2)

loop_
_geom_bond_atom_site_label_1
_geom_bond_atom_site_label_2
_geom_bond_distance
O1 N1 1.4560(19)
O1 H1 0.88(2)
O2 N2 1.4624(19)
O2 H2 0.89(2)
N3 O3 1.450(2)
N3 C25 1.493(2)
N3 C21 1.496(3)
O3 H3 0.83(3)
N2 C11 1.486(3)
N2 C15 1.486(2)
N1 C5 1.494(2)
N1 C1 1.496(2)
C1 C6 1.525(3)
C1 C2 1.531(3)
C1 C7 1.536(3)
C25 C29 1.527(3)
C25 C28 1.533(3)
C25 C24 1.535(3)
C9 C5 1.530(3)
C9 H9A 0.9800
C9 H9B 0.9800
C9 H9C 0.9800
C2 C3 1.508(3)
C2 H2A 0.9900
C2 H2B 0.9900
C11 C17 1.532(3)
C11 C12 1.538(3)
C11 C16 1.540(3)
C5 C4 1.530(3)
C5 C8 1.535(3)
C15 C14 1.532(3)
C15 C18 1.533(3)
C15 C19 1.534(3)
C12 C13 1.517(3)
C12 H12A 0.9900
C12 H12B 0.9900
C7 H7A 0.9800
C7 H7B 0.9800
C7 H7C 0.9800
C22 C23 1.513(3)
C22 C21 1.530(3)
C22 H22A 0.9900
C22 H22B 0.9900
C24 C23 1.510(3)
C24 H24A 0.9900
C24 H24B 0.9900
C4 C3 1.526(3)
C4 H4A 0.9900
C4 H4B 0.9900
C26 C21 1.533(3)
C26 H26A 0.9800
C26 H26B 0.9800
C26 H26C 0.9800
C16 H16A 0.9800
C16 H16B 0.9800
C16 H16C 0.9800
C29 H29A 0.9800
C29 H29B 0.9800
C29 H29C 0.9800
C28 H28A 0.9800
C28 H28B 0.9800
C28 H28C 0.9800
C8 H8A 0.9800
C8 H8B 0.9800
C8 H8C 0.9800
C23 H23A 0.9900
C23 H23B 0.9900
C17 H17A 0.9800
C17 H17B 0.9800
C17 H17C 0.9800
C21 C27 1.524(3)
C14 C13 1.515(3)
C14 H14A 0.9900
C14 H14B 0.9900
C19 H19A 0.9800
C19 H19B 0.9800
C19 H19C 0.9800
C13 H13A 0.9900
C13 H13B 0.9900
C3 H3A 0.9900
C3 H3B 0.9900
C18 H18A 0.9800
C18 H18B 0.9800
C18 H18C 0.9800
C6 H6A 0.9800
C6 H6B 0.9800
C6 H6C 0.9800
C27 H27A 0.9800
C27 H27B 0.9800
C27 H27C 0.9800
O4 H4X 0.99(3)
O4 H4Y 0.94(3)

loop_
_geom_hbond_atom_site_label_D
_geom_hbond_atom_site_label_H
_geom_hbond_atom_site_label_A
_geom_hbond_distance_DH
_geom_hbond_distance_HA
_geom_hbond_distance_DA
_geom_hbond_angle_DHA
O2 H2 O1 0.89(2) 1.94(2) 2.830(2) 175(2)
O1 H1 O3 0.88(2) 2.00(2) 2.882(2) 173(2)
O3 H3 O4 0.83(3) 1.86(2) 2.645(2) 158(3)

loop_
_geom_torsion_atom_site_label_1
_geom_torsion_atom_site_label_2
_geom_torsion_atom_site_label_3
_geom_torsion_atom_site_label_4
_geom_torsion
O1 N1 C1 C6 64.78(19)
C5 N1 C1 C6 -173.89(17)
O1 N1 C1 C2 -179.01(15)
C5 N1 C1 C2 -57.7(2)
O1 N1 C1 C7 -55.8(2)
C5 N1 C1 C7 65.6(2)
O3 N3 C25 C29 67.74(19)
C21 N3 C25 C29 -171.53(18)
O3 N3 C25 C28 -52.5(2)
C21 N3 C25 C28 68.2(2)
O3 N3 C25 C24 -177.28(15)
C21 N3 C25 C24 -56.5(2)
N1 C1 C2 C3 54.5(2)
C6 C1 C2 C3 168.70(17)
C7 C1 C2 C3 -72.2(2)
O2 N2 C11 C17 -67.34(19)
C15 N2 C11 C17 170.57(16)
O2 N2 C11 C12 176.33(15)
C15 N2 C11 C12 54.2(2)
O2 N2 C11 C16 52.4(2)
C15 N2 C11 C16 -69.6(2)
O1 N1 C5 C9 55.46(19)
C1 N1 C5 C9 -65.9(2)
O1 N1 C5 C4 179.13(14)
C1 N1 C5 C4 57.8(2)
O1 N1 C5 C8 -65.20(19)
C1 N1 C5 C8 173.45(16)
O2 N2 C15 C14 -176.83(16)
C11 N2 C15 C14 -54.8(2)
O2 N2 C15 C18 -52.1(2)
C11 N2 C15 C18 69.9(2)
O2 N2 C15 C19 67.70(18)
C11 N2 C15 C19 -170.24(16)
N2 C11 C12 C13 -52.4(2)
C17 C11 C12 C13 -166.84(19)
C16 C11 C12 C13 74.6(2)
N3 C25 C24 C23 53.1(2)
C29 C25 C24 C23 166.66(17)
C28 C25 C24 C23 -74.0(2)
N1 C5 C4 C3 -53.8(2)
C9 C5 C4 C3 72.9(2)
C8 C5 C4 C3 -168.13(18)
C25 C24 C23 C22 -55.8(2)
C21 C22 C23 C24 56.7(3)
O3 N3 C21 C27 -65.4(2)
C25 N3 C21 C27 173.95(18)
O3 N3 C21 C22 178.31(14)
C25 N3 C21 C22 57.7(2)
O3 N3 C21 C26 55.04(19)
C25 N3 C21 C26 -65.6(2)
C23 C22 C21 N3 -55.0(2)
C23 C22 C21 C27 -169.86(18)
C23 C22 C21 C26 70.7(2)
N2 C15 C14 C13 53.5(2)
C18 C15 C14 C13 -73.6(2)
C19 C15 C14 C13 167.55(18)
C15 C14 C13 C12 -57.4(3)
C11 C12 C13 C14 56.8(2)
C1 C2 C3 C4 -56.9(2)
C5 C4 C3 C2 56.4(2)

loop_
_cod_related_entry_id
_cod_related_entry_database
_cod_related_entry_code
1 ChemSpider 30660359
